data_7234076
loop_
_publ_author_name
'Takaaki Hiramatsu'
'Yukihiro Yoshida'
'Gunzi Saito'
'Akihiro Otsuka'
'Hideki Yamochi'
'Mitsuhiko Maesato'
'Yasuhiro Shimizu'
'Hiroshi Ito'
'Hideo Kishida'

_publ_section_title
;
 Quantum spin liquid: design of a quantum spin liquid next to a
 superconducting state based on a dimer-type ET Mott insulator
;
_journal_name_full 'Journal of Materials Chemistry C'
_journal_page_first 1378
_journal_page_last 1388
_journal_paper_doi 10.1039/C4TC01701C
_journal_volume 3
_journal_year 2015
_chemical_formula_moiety '(C10 H8 S8 +1)n,n(C10 H8 S8),n(C3 Cu2 N3 -1)'
_chemical_formula_sum 'C23 H16 Cu2 N3 S16'
_chemical_formula_weight 974.43
_chemical_name_common
;
bis(ethylenedithio)tetrathiafulvalene copper(I) cyanide
;
_chemical_name_systematic
;
catena(bis(bis(Ethylenedithio)tetrathiafulvalene) tris(\m2-cyano)-di-copper)
;
_space_group_IT_number 14
_space_group_name_Hall '-P 2ybc'
_space_group_name_H-M_alt 'P 1 21/c 1'
_symmetry_cell_setting monoclinic
_symmetry_space_group_name_Hall '-P 2ybc'
_symmetry_space_group_name_H-M 'P 1 21/c 1'
_atom_sites_solution_hydrogens geom
_atom_sites_solution_primary direct
_atom_sites_solution_secondary difmap
_cell_angle_alpha 90.00
_cell_angle_beta 114.5160(10)
_cell_angle_gamma 90.00
_cell_formula_units_Z 2
_cell_length_a 16.0598(18)
_cell_length_b 8.5797(10)
_cell_length_c 13.2802(15)
_cell_measurement_reflns_used 9845
_cell_measurement_temperature 150(2)
_cell_measurement_theta_max 28.20
_cell_measurement_theta_min 2.75
_cell_volume 1664.9(3)
_computing_cell_refinement 'APEX2 (Bruker AXS, 2006)'
_computing_data_collection 'APEX2 '
_computing_data_reduction 'SAINT (Bruker AXS, 2004)'
_computing_publication_material 'Yadokari-XG 2009 (Wakita, Nemoto et al., 2009)'
_computing_structure_refinement 'SHELXL-97 (Sheldrick, 1997)'
_computing_structure_solution 'SHELXS-97 (Sheldrick, 1990)'
_diffrn_ambient_temperature 150(2)
_diffrn_detector_area_resol_mean 8.333
_diffrn_measured_fraction_theta_full 0.993
_diffrn_measured_fraction_theta_max 0.993
_diffrn_measurement_device_type 'Bruker APEXII CCD area detector'
_diffrn_measurement_method '\f and \w scans'
_diffrn_radiation_monochromator graphite
_diffrn_radiation_source 'fine-focus sealed tube'
_diffrn_radiation_type MoK\a
_diffrn_radiation_wavelength 0.71073
_diffrn_reflns_av_R_equivalents 0.0196
_diffrn_reflns_av_sigmaI/netI 0.0142
_diffrn_reflns_limit_h_max 20
_diffrn_reflns_limit_h_min -20
_diffrn_reflns_limit_k_max 10
_diffrn_reflns_limit_k_min -10
_diffrn_reflns_limit_l_max 16
_diffrn_reflns_limit_l_min -16
_diffrn_reflns_number 17490
_diffrn_reflns_theta_full 27.00
_diffrn_reflns_theta_max 27.00
_diffrn_reflns_theta_min 1.39
_exptl_absorpt_coefficient_mu 2.307
_exptl_absorpt_correction_T_max 0.9553
_exptl_absorpt_correction_T_min 0.5099
_exptl_absorpt_correction_type numerical
_exptl_absorpt_process_details
;
APEX2 Software
;
_exptl_crystal_colour black
_exptl_crystal_density_diffrn 1.944
_exptl_crystal_density_method 'not measured'
_exptl_crystal_description 'hexagonal plate'
_exptl_crystal_F_000 978
_exptl_crystal_preparation 'Magnetic properties, electronic property'
_exptl_crystal_recrystallization_method electrocrystallization
_exptl_crystal_size_max 0.49
_exptl_crystal_size_mid 0.39
_exptl_crystal_size_min 0.02
_refine_diff_density_max 0.580
_refine_diff_density_min -0.402
_refine_diff_density_rms 0.105
_refine_ls_extinction_method none
_refine_ls_goodness_of_fit_ref 1.307
_refine_ls_hydrogen_treatment constr
_refine_ls_matrix_type full
_refine_ls_number_parameters 199
_refine_ls_number_reflns 3612
_refine_ls_number_restraints 0
_refine_ls_restrained_S_all 1.307
_refine_ls_R_factor_all 0.0363
_refine_ls_R_factor_gt 0.0358
_refine_ls_shift/su_max 0.000
_refine_ls_shift/su_mean 0.000
_refine_ls_structure_factor_coef Fsqd
_refine_ls_weighting_details 'calc w=1/[\s^2^(Fo^2^)+(0.0000P)^2^+8.7296P] where P=(Fo^2^+2Fc^2^)/3'
_refine_ls_weighting_scheme calc
_refine_ls_wR_factor_gt 0.0969
_refine_ls_wR_factor_ref 0.0971
_reflns_number_gt 3534
_reflns_number_total 3612
_reflns_threshold_expression >2sigma(I)
_cod_data_source_file 1000032.cif
_cod_data_source_block PCOD1000032
_cod_depositor_comments
;
The following automatic conversions were performed:

data item '_symmetry_cell_setting' value 'Monoclinic' was changed to
'monoclinic' in accordance with the built-in table derived from the
CIF Core dictionary named 'cif_core.dic' version 2.4.5 last updated
on 2014-11-21.

Automatic conversion script
Id: cif_fix_values 6909 2019-04-08 15:41:33Z antanas 
;
_cod_original_sg_symbol_H-M 'P2(1)/c  '
_cod_database_code 7234076

loop_
_symmetry_equiv_pos_as_xyz
'x, y, z'
'-x, y+1/2, -z+1/2'
'-x, -y, -z'
'x, -y-1/2, z-1/2'

loop_
_atom_site_label
_atom_site_type_symbol
_atom_site_fract_x
_atom_site_fract_y
_atom_site_fract_z
_atom_site_U_iso_or_equiv
_atom_site_adp_type
_atom_site_occupancy
_atom_site_symmetry_multiplicity
_atom_site_calc_flag
_atom_site_refinement_flags
_atom_site_disorder_assembly
_atom_site_disorder_group
S1 S 0.46187(6) 0.26295(12) 0.50849(8) 0.0201(2) Uani 1 1 d . . .
S2 S 0.36679(6) 0.02931(12) 0.33678(8) 0.0193(2) Uani 1 1 d . . .
S3 S 0.62756(7) 0.27182(12) 0.44114(8) 0.0197(2) Uani 1 1 d . . .
S4 S 0.54741(6) 0.02380(12) 0.27607(8) 0.0192(2) Uani 1 1 d . . .
S5 S 0.30820(7) 0.32456(13) 0.56654(10) 0.0264(2) Uani 1 1 d . . .
S6 S 0.19116(7) 0.05216(13) 0.35414(9) 0.0225(2) Uani 1 1 d . . .
S7 S 0.79862(7) 0.30085(13) 0.41432(9) 0.0250(2) Uani 1 1 d . . .
S8 S 0.70656(8) -0.00259(14) 0.21959(10) 0.0283(2) Uani 1 1 d . . .
C1 C 0.4635(3) 0.1435(5) 0.4030(3) 0.0178(7) Uani 1 1 d . . .
C2 C 0.5375(3) 0.1433(5) 0.3764(3) 0.0173(7) Uani 1 1 d . . .
C3 C 0.3487(3) 0.2212(5) 0.4830(3) 0.0185(8) Uani 1 1 d . . .
C4 C 0.3042(3) 0.1153(5) 0.4028(3) 0.0171(7) Uani 1 1 d . . .
C5 C 0.6933(2) 0.2050(5) 0.3728(3) 0.0172(7) Uani 1 1 d . . .
C6 C 0.6569(3) 0.0897(5) 0.2980(3) 0.0199(8) Uani 1 1 d . . .
C7 C 0.1866(3) 0.2843(5) 0.4981(4) 0.0272(9) Uani 1 1 d . . .
H7 H 0.1573 0.3162 0.5483 0.033 Uiso 1 1 calc R . .
H7A H 0.1595 0.3499 0.4298 0.033 Uiso 1 1 calc R . .
C8 C 0.1637(3) 0.1165(5) 0.4664(4) 0.0256(9) Uani 1 1 d . . .
H8 H 0.0968 0.1004 0.4447 0.031 Uiso 1 1 calc R . .
H8A H 0.1977 0.0498 0.5326 0.031 Uiso 1 1 calc R . .
C9 C 0.8525(3) 0.1943(5) 0.3386(3) 0.0219(8) Uani 1 1 d . . .
H9 H 0.9018 0.2606 0.3335 0.026 Uiso 1 1 calc R . .
H9A H 0.8820 0.0983 0.3812 0.026 Uiso 1 1 calc R . .
C10 C 0.7865(3) 0.1475(5) 0.2229(3) 0.0222(8) Uani 1 1 d . . .
H10 H 0.8224 0.1098 0.1816 0.027 Uiso 1 1 calc R . .
H10A H 0.7513 0.2416 0.1835 0.027 Uiso 1 1 calc R . .
Cu1 Cu -0.00818(4) 0.65141(6) 0.33662(5) 0.02480(14) Uani 1 1 d . . .
C11 C -0.0162(3) 0.8575(5) 0.2860(3) 0.0214(8) Uani 1 1 d . . .
N1 N 0.0179(2) 0.4808(4) 0.2500(3) 0.0238(7) Uani 1 1 d . . .
C12 C -0.0042(3) 0.5391(5) 0.4629(3) 0.0247(8) Uani 0.50 1 d P . .
N12 N -0.0042(3) 0.5391(5) 0.4629(3) 0.0247(8) Uani 0.50 1 d P . .

loop_
_atom_site_aniso_label
_atom_site_aniso_U_11
_atom_site_aniso_U_22
_atom_site_aniso_U_33
_atom_site_aniso_U_23
_atom_site_aniso_U_13
_atom_site_aniso_U_12
S1 0.0159(4) 0.0227(5) 0.0220(5) -0.0055(4) 0.0080(4) -0.0035(4)
S2 0.0159(4) 0.0241(5) 0.0184(4) -0.0049(4) 0.0076(4) -0.0043(4)
S3 0.0162(4) 0.0216(5) 0.0230(5) -0.0075(4) 0.0097(4) -0.0045(4)
S4 0.0160(4) 0.0232(5) 0.0185(4) -0.0048(4) 0.0073(4) -0.0049(4)
S5 0.0231(5) 0.0255(5) 0.0355(6) -0.0119(5) 0.0171(5) -0.0049(4)
S6 0.0148(4) 0.0246(5) 0.0278(5) -0.0050(4) 0.0086(4) -0.0023(4)
S7 0.0161(5) 0.0284(5) 0.0325(5) -0.0125(4) 0.0121(4) -0.0068(4)
S8 0.0284(6) 0.0283(6) 0.0358(6) -0.0154(5) 0.0209(5) -0.0090(4)
C1 0.0154(17) 0.0201(19) 0.0168(18) -0.0009(15) 0.0056(15) -0.0015(15)
C2 0.0165(18) 0.0181(18) 0.0160(17) -0.0029(15) 0.0054(14) -0.0022(15)
C3 0.0179(18) 0.0166(18) 0.0233(19) 0.0012(15) 0.0108(16) 0.0011(15)
C4 0.0160(17) 0.0164(18) 0.0200(18) 0.0022(15) 0.0085(15) 0.0009(14)
C5 0.0122(17) 0.0214(19) 0.0181(18) -0.0016(15) 0.0063(14) -0.0005(14)
C6 0.0166(18) 0.024(2) 0.0214(19) -0.0025(16) 0.0099(15) -0.0022(15)
C7 0.022(2) 0.030(2) 0.028(2) -0.0026(18) 0.0094(18) 0.0059(18)
C8 0.020(2) 0.034(2) 0.026(2) -0.0012(18) 0.0126(17) -0.0048(18)
C9 0.0173(18) 0.026(2) 0.026(2) -0.0008(17) 0.0123(16) 0.0009(16)
C10 0.0197(19) 0.026(2) 0.023(2) 0.0001(17) 0.0114(16) -0.0005(16)
Cu1 0.0294(3) 0.0182(3) 0.0300(3) 0.0016(2) 0.0154(2) 0.0013(2)
C11 0.0202(19) 0.021(2) 0.024(2) -0.0048(16) 0.0101(16) -0.0013(16)
N1 0.0246(18) 0.0225(18) 0.0267(18) 0.0006(15) 0.0130(15) 0.0014(14)
C12 0.0252(19) 0.024(2) 0.0272(19) -0.0033(15) 0.0134(17) -0.0018(16)
N12 0.0252(19) 0.024(2) 0.0272(19) -0.0033(15) 0.0134(17) -0.0018(16)

loop_
_atom_type_symbol
_atom_type_description
_atom_type_scat_dispersion_real
_atom_type_scat_dispersion_imag
_atom_type_scat_source
C C 0.0033 0.0016 'International Tables Vol C Tables 4.2.6.8 and 6.1.1.4'
H H 0.0000 0.0000 'International Tables Vol C Tables 4.2.6.8 and 6.1.1.4'
N N 0.0061 0.0033 'International Tables Vol C Tables 4.2.6.8 and 6.1.1.4'
S S 0.1246 0.1234 'International Tables Vol C Tables 4.2.6.8 and 6.1.1.4'
Cu Cu 0.3201 1.2651 'International Tables Vol C Tables 4.2.6.8 and 6.1.1.4'

loop_
_geom_angle_atom_site_label_1
_geom_angle_atom_site_label_2
_geom_angle_atom_site_label_3
_geom_angle
_geom_angle_site_symmetry_1
_geom_angle_site_symmetry_3
C3 S1 C1 94.89(19) . .
C1 S2 C4 95.03(19) . .
C2 S3 C5 95.35(18) . .
C2 S4 C6 94.99(19) . .
C3 S5 C7 101.1(2) . .
C4 S6 C8 99.92(19) . .
C5 S7 C9 102.01(19) . .
C6 S8 C10 99.1(2) . .
C2 C1 S2 123.9(3) . .
C2 C1 S1 120.6(3) . .
S2 C1 S1 115.5(2) . .
C1 C2 S3 120.3(3) . .
C1 C2 S4 124.1(3) . .
S3 C2 S4 115.5(2) . .
C4 C3 S1 117.2(3) . .
C4 C3 S5 128.8(3) . .
S1 C3 S5 114.0(2) . .
C3 C4 S6 128.9(3) . .
C3 C4 S2 116.8(3) . .
S6 C4 S2 114.2(2) . .
C6 C5 S3 116.8(3) . .
C6 C5 S7 130.0(3) . .
S3 C5 S7 113.2(2) . .
C5 C6 S8 127.3(3) . .
C5 C6 S4 117.2(3) . .
S8 C6 S4 115.5(2) . .
C8 C7 S5 114.2(3) . .
C8 C7 H7 108.7 . .
S5 C7 H7 108.7 . .
C8 C7 H7A 108.7 . .
S5 C7 H7A 108.7 . .
H7 C7 H7A 107.6 . .
C7 C8 S6 114.2(3) . .
C7 C8 H8 108.7 . .
S6 C8 H8 108.7 . .
C7 C8 H8A 108.7 . .
S6 C8 H8A 108.7 . .
H8 C8 H8A 107.6 . .
C10 C9 S7 113.6(3) . .
C10 C9 H9 108.8 . .
S7 C9 H9 108.8 . .
C10 C9 H9A 108.8 . .
S7 C9 H9A 108.8 . .
H9 C9 H9A 107.7 . .
C9 C10 S8 113.9(3) . .
C9 C10 H10 108.8 . .
S8 C10 H10 108.8 . .
C9 C10 H10A 108.8 . .
S8 C10 H10A 108.8 . .
H10 C10 H10A 107.7 . .
C11 Cu1 C12 139.56(17) . .
C11 Cu1 N1 118.73(16) . .
C12 Cu1 N1 101.30(16) . .
N1 C11 Cu1 174.9(4) 2 .
C11 N1 Cu1 158.1(3) 2_545 .
N12 C12 C12 0.0(5) 3_566 3_566
N12 C12 Cu1 173.0(5) 3_566 .
C12 C12 Cu1 173.0(5) 3_566 .

loop_
_geom_bond_atom_site_label_1
_geom_bond_atom_site_label_2
_geom_bond_distance
_geom_bond_site_symmetry_2
S1 C3 1.743(4) .
S1 C1 1.745(4) .
S2 C1 1.735(4) .
S2 C4 1.748(4) .
S3 C2 1.736(4) .
S3 C5 1.751(4) .
S4 C2 1.741(4) .
S4 C6 1.753(4) .
S5 C3 1.743(4) .
S5 C7 1.813(5) .
S6 C4 1.741(4) .
S6 C8 1.807(4) .
S7 C5 1.751(4) .
S7 C9 1.821(4) .
S8 C6 1.742(4) .
S8 C10 1.806(4) .
C1 C2 1.373(5) .
C3 C4 1.356(6) .
C5 C6 1.351(6) .
C7 C8 1.503(6) .
C7 H7 1.0000 .
C7 H7A 1.0000 .
C8 H8 1.0000 .
C8 H8A 1.0000 .
C9 C10 1.515(6) .
C9 H9 1.0000 .
C9 H9A 1.0000 .
C10 H10 1.0000 .
C10 H10A 1.0000 .
Cu1 C11 1.877(4) .
Cu1 C12 1.912(4) .
Cu1 N1 2.010(4) .
C11 N1 1.157(6) 2
N1 C11 1.157(6) 2_545
C12 N12 1.153(8) 3_566
C12 C12 1.153(8) 3_566

loop_
_geom_torsion_atom_site_label_1
_geom_torsion_atom_site_label_2
_geom_torsion_atom_site_label_3
_geom_torsion_atom_site_label_4
_geom_torsion
_geom_torsion_site_symmetry_1
_geom_torsion_site_symmetry_2
_geom_torsion_site_symmetry_3
_geom_torsion_site_symmetry_4
C4 S2 C1 C2 -172.4(4) . . . .
C4 S2 C1 S1 7.4(3) . . . .
C3 S1 C1 C2 173.1(3) . . . .
C3 S1 C1 S2 -6.8(3) . . . .
S2 C1 C2 S3 175.5(2) . . . .
S1 C1 C2 S3 -4.4(5) . . . .
S2 C1 C2 S4 -2.5(5) . . . .
S1 C1 C2 S4 177.7(2) . . . .
C5 S3 C2 C1 178.6(3) . . . .
C5 S3 C2 S4 -3.3(3) . . . .
C6 S4 C2 C1 -178.1(4) . . . .
C6 S4 C2 S3 3.8(3) . . . .
C1 S1 C3 C4 3.2(4) . . . .
C1 S1 C3 S5 -176.9(2) . . . .
C7 S5 C3 C4 -11.7(4) . . . .
C7 S5 C3 S1 168.4(2) . . . .
S1 C3 C4 S6 -177.8(2) . . . .
S5 C3 C4 S6 2.2(6) . . . .
S1 C3 C4 S2 1.5(4) . . . .
S5 C3 C4 S2 -178.4(2) . . . .
C8 S6 C4 C3 -17.5(4) . . . .
C8 S6 C4 S2 163.2(2) . . . .
C1 S2 C4 C3 -5.4(3) . . . .
C1 S2 C4 S6 174.1(2) . . . .
C2 S3 C5 C6 1.2(4) . . . .
C2 S3 C5 S7 -178.6(2) . . . .
C9 S7 C5 C6 -4.5(5) . . . .
C9 S7 C5 S3 175.2(2) . . . .
S3 C5 C6 S8 -178.6(2) . . . .
S7 C5 C6 S8 1.0(6) . . . .
S3 C5 C6 S4 1.4(5) . . . .
S7 C5 C6 S4 -179.0(2) . . . .
C10 S8 C6 C5 -23.1(4) . . . .
C10 S8 C6 S4 157.0(2) . . . .
C2 S4 C6 C5 -3.1(4) . . . .
C2 S4 C6 S8 176.9(2) . . . .
C3 S5 C7 C8 45.0(4) . . . .
S5 C7 C8 S6 -70.6(4) . . . .
C4 S6 C8 C7 50.8(4) . . . .
C5 S7 C9 C10 38.1(3) . . . .
S7 C9 C10 S8 -70.0(4) . . . .
C6 S8 C10 C9 57.1(3) . . . .
C12 Cu1 C11 N1 154(4) . . . 2
N1 Cu1 C11 N1 -17(4) . . . 2
C11 Cu1 N1 C11 -149.4(8) . . . 2_545
C12 Cu1 N1 C11 36.5(10) . . . 2_545
C11 Cu1 C12 N12 -145(4) . . . 3_566
N1 Cu1 C12 N12 27(4) . . . 3_566
C11 Cu1 C12 C12 -145(4) . . . 3_566
N1 Cu1 C12 C12 27(4) . . . 3_566
